data_7220820
loop_
_publ_author_name
'Bello, Lizaira'
'Quintero, Marilyn'
'Mora, Asilo\'e J.'
'Gonz\'alez, Teresa'
'Escalona, Ana'
'A\~nez, Rafael'
'\'Avila, Edward E.'
'Brice\~no, Alexander'

_publ_section_title
;
 Study of temperature and ligand flexibility effects on coordination
 polymer formation from cyclobutanetetracarboxylic acid
;
_journal_issue 31
_journal_name_full CrystEngComm
_journal_page_first 5921
_journal_paper_doi 10.1039/C5CE00646E
_journal_volume 17
_journal_year 2015
_chemical_formula_moiety 'C20 H22 N2 O11 Zn2'
_chemical_formula_sum 'C20 H22 N2 O11 Zn2'
_chemical_formula_weight 597.13
_space_group_crystal_system monoclinic
_space_group_IT_number 14
_space_group_name_Hall '-P 2ybc'
_space_group_name_H-M_alt 'P 1 21/c 1'
_symmetry_space_group_name_Hall '-P 2ybc'
_symmetry_space_group_name_H-M 'P 1 21/c 1'
_atom_sites_solution_hydrogens mixed
_audit_creation_method SHELXL-2013
_audit_update_record
;
2014-05-22 deposited with the CCDC.
2015-06-22 downloaded from the CCDC.
;
_cell_angle_alpha 90
_cell_angle_beta 114.233(2)
_cell_angle_gamma 90
_cell_formula_units_Z 4
_cell_length_a 15.023(2)
_cell_length_b 10.1643(13)
_cell_length_c 18.196(3)
_cell_measurement_reflns_used 14247
_cell_measurement_temperature 293(2)
_cell_measurement_theta_max 27.7415
_cell_measurement_theta_min 1.4893
_cell_volume 2533.7(6)
_computing_cell_refinement 'CrystalClear (Rigaku/MSC Inc., 2005)'
_computing_data_collection 'CrystalClear (Rigaku/MSC Inc., 2005)'
_computing_data_reduction 'CrystalClear (Rigaku/MSC Inc., 2005)'
_computing_molecular_graphics '<i>DIAMOND</i> Brandenburg (2007)'
_computing_publication_material 'PLATON (Spek, 2003) and publCIF (Westrip, 2010)'
_computing_structure_refinement 'SHELXL-2013 (Sheldrick, 2013)'
_computing_structure_solution '<i>Superflip</i> (Palatinus & Chupias, 2007)'
_diffrn_ambient_temperature 293(2)
_diffrn_detector_area_resol_mean 14.6306
_diffrn_measured_fraction_theta_full 0.963
_diffrn_measured_fraction_theta_max 0.794
_diffrn_measurement_details
;
scan:
    Number of images: 180
               Slice: 0.0000 - 360.0000
         Image width: 2.0000
            Exp time: 60.0000
       Rotation axis: Phi
               Omega: 0.0000
                 Chi: 0.0000
                 Phi: 0.0000
                 XTD: 42.3300
              2theta: -10.0889
scan:
    Number of images: 17
               Slice: -24.0000 - 10.0000
         Image width: 2.0000
            Exp time: 60.0000
       Rotation axis: Omega
               Omega: 0.0000
                 Chi: 90.0000
                 Phi: 0.0000
                 XTD: 42.3300
              2theta: -10.0889
scan:
    Number of images: 20
               Slice: -30.0000 - 10.0000
         Image width: 2.0000
            Exp time: 60.0000
       Rotation axis: Omega
               Omega: 0.0000
                 Chi: 90.0000
                 Phi: 90.0000
                 XTD: 42.3300
              2theta: -10.0889
scan:
    Number of images: 20
               Slice: -30.0000 - 10.0000
         Image width: 2.0000
            Exp time: 60.0000
       Rotation axis: Omega
               Omega: 0.0000
                 Chi: 90.0000
                 Phi: 180.0000
                 XTD: 42.3300
              2theta: -10.0889
scan:
    Number of images: 20
               Slice: -30.0000 - 10.0000
         Image width: 2.0000
            Exp time: 60.0000
       Rotation axis: Omega
               Omega: 0.0000
                 Chi: 90.0000
                 Phi: 270.0000
                 XTD: 42.3300
              2theta: -10.0889

;
_diffrn_measurement_device
;
Mercury (2x2 bin mode)
;
_diffrn_measurement_device_details
;
AFC7: Eulerian 3-circle
;
_diffrn_measurement_device_type 'Rigaku, AFC-7'
_diffrn_measurement_method dtprofit.ref
_diffrn_orient_matrix_type d*Trek
_diffrn_orient_matrix_UB_11 -0.0187
_diffrn_orient_matrix_UB_12 -0.0706
_diffrn_orient_matrix_UB_13 -0.0010
_diffrn_orient_matrix_UB_21 0.0929
_diffrn_orient_matrix_UB_22 -0.0243
_diffrn_orient_matrix_UB_23 -0.0214
_diffrn_orient_matrix_UB_31 0.0051
_diffrn_orient_matrix_UB_32 -0.0277
_diffrn_orient_matrix_UB_33 0.0533
_diffrn_radiation_detector CCD
_diffrn_radiation_monochromator 'Graphite Monochromator'
_diffrn_radiation_type MoK\a
_diffrn_radiation_wavelength 0.7107
_diffrn_reflns_av_R_equivalents 0.0278
_diffrn_reflns_av_unetI/netI 0.0277
_diffrn_reflns_laue_measured_fraction_full 0.963
_diffrn_reflns_laue_measured_fraction_max 0.794
_diffrn_reflns_limit_h_max 18
_diffrn_reflns_limit_h_min -18
_diffrn_reflns_limit_k_max 10
_diffrn_reflns_limit_k_min -11
_diffrn_reflns_limit_l_max 20
_diffrn_reflns_limit_l_min -20
_diffrn_reflns_number 21935
_diffrn_reflns_point_group_measured_fraction_full 0.963
_diffrn_reflns_point_group_measured_fraction_max 0.794
_diffrn_reflns_reduction_process 'Lp corrections applied'
_diffrn_reflns_theta_full 25.000
_diffrn_reflns_theta_max 27.735
_diffrn_reflns_theta_min 1.486
_diffrn_source 'sealed X-ray tube'
_exptl_absorpt_coefficient_mu 1.951
_exptl_absorpt_correction_T_max 0.813
_exptl_absorpt_correction_T_min 0.704
_exptl_absorpt_correction_type multi-scan
_exptl_absorpt_process_details 'Jacobson, R. (1998), Private communication'
_exptl_crystal_colour colorless
_exptl_crystal_density_diffrn 1.565
_exptl_crystal_density_method 'Not measured'
_exptl_crystal_description needle
_exptl_crystal_F_000 1216
_exptl_crystal_size_max 0.45
_exptl_crystal_size_mid 0.15
_exptl_crystal_size_min 0.10
_refine_diff_density_max 0.360
_refine_diff_density_min -0.514
_refine_diff_density_rms 0.076
_refine_ls_extinction_method none
_refine_ls_goodness_of_fit_ref 1.048
_refine_ls_hydrogen_treatment mixed
_refine_ls_matrix_type full
_refine_ls_number_parameters 336
_refine_ls_number_reflns 4737
_refine_ls_number_restraints 6
_refine_ls_restrained_S_all 1.047
_refine_ls_R_factor_all 0.0403
_refine_ls_R_factor_gt 0.0319
_refine_ls_shift/su_max 0.001
_refine_ls_shift/su_mean 0.000
_refine_ls_structure_factor_coef Fsqd
_refine_ls_weighting_details 'w=1/[\s^2^(Fo^2^)+(0.0334P)^2^+2.6624P] where P=(Fo^2^+2Fc^2^)/3'
_refine_ls_weighting_scheme calc
_refine_ls_wR_factor_gt 0.0731
_refine_ls_wR_factor_ref 0.0788
_reflns_Friedel_coverage 0.000
_reflns_number_gt 4124
_reflns_number_total 4737
_reflns_threshold_expression 'I > 2\s(I)'
_cod_data_source_file c5ce00646e2.cif
_cod_data_source_block cd10710_001_sq
_cod_depositor_comments 'Adding full bibliography for 7220820--7220822.cif.'
_cod_original_cell_volume 2533.6(6)
_cod_database_code 7220820
_publcif_datablock.id {87d4c8fb-1498-4e36-9dea-98e36e82bde7}

_shelx_space_group_comment
;
The symmetry employed for this shelxl refinement is uniquely defined
by the following loop, which should always be used as a source of
symmetry information in preference to the above space-group names.
They are only intended as comments.
;
_shelxl_version_number 2013-3

loop_
_space_group_symop_operation_xyz
'x, y, z'
'-x, y+1/2, -z+1/2'
'-x, -y, -z'
'x, -y-1/2, z-1/2'

loop_
_atom_site_label
_atom_site_type_symbol
_atom_site_fract_x
_atom_site_fract_y
_atom_site_fract_z
_atom_site_U_iso_or_equiv
_atom_site_adp_type
_atom_site_occupancy
_atom_site_site_symmetry_order
_atom_site_calc_flag
_atom_site_refinement_flags_posn
_atom_site_refinement_flags_adp
Zn1 Zn 0.11150(2) 0.27736(3) 0.23655(2) 0.02700(10) Uani 1 1 d . .
Zn2 Zn -0.15583(2) 1.05025(3) 0.04666(2) 0.02265(9) Uani 1 1 d . .
C1 C 0.17467(19) 0.6650(3) 0.20190(15) 0.0255(6) Uani 1 1 d . .
H1 H 0.2385 0.7064 0.2163 0.031 Uiso 1 1 calc R U
C2 C 0.10889(18) 0.7402(3) 0.23557(14) 0.0242(5) Uani 1 1 d . .
H2 H 0.1308 0.8318 0.2465 0.029 Uiso 1 1 calc R U
C3 C 0.02346(18) 0.7310(2) 0.15121(14) 0.0218(5) Uani 1 1 d . .
H3 H -0.0121 0.6493 0.1492 0.026 Uiso 1 1 calc R U
C4 C 0.09852(19) 0.7023(2) 0.11489(15) 0.0244(5) Uani 1 1 d . .
H4 H 0.0800 0.6272 0.0778 0.029 Uiso 1 1 calc R U
C5 C 0.1812(2) 0.5185(3) 0.21858(16) 0.0316(6) Uani 1 1 d . .
C6 C 0.09737(19) 0.6846(2) 0.30745(15) 0.0246(5) Uani 1 1 d . .
C7 C -0.04941(19) 0.8407(2) 0.12414(15) 0.0251(6) Uani 1 1 d . .
C8 C -0.13045(19) 1.1793(3) -0.08132(15) 0.0267(6) Uani 1 1 d . .
O1 O 0.09923(16) 0.45599(18) 0.19243(12) 0.0382(5) Uani 1 1 d . .
O2 O 0.26031(17) 0.4651(2) 0.25612(14) 0.0503(6) Uani 1 1 d . .
O3 O 0.01465(14) 0.67915(19) 0.30960(11) 0.0338(4) Uani 1 1 d . .
O4 O -0.17405(13) 1.14528(18) 0.13505(10) 0.0283(4) Uani 1 1 d . .
O5 O -0.05619(14) 0.91217(19) 0.06528(11) 0.0323(4) Uani 1 1 d . .
O6 O 0.10395(14) 0.35693(19) 0.33976(11) 0.0332(4) Uani 1 1 d . .
O7 O -0.11794(17) 1.19105(19) -0.00752(12) 0.0411(5) Uani 1 1 d . .
O8 O -0.16755(17) 1.0822(2) -0.12343(13) 0.0448(5) Uani 1 1 d . .
N1 N 0.22348(16) 0.1531(2) 0.29592(14) 0.0315(5) Uani 1 1 d . .
C9 C 0.3050(2) 0.1506(4) 0.2833(2) 0.0533(9) Uani 1 1 d . .
H9 H 0.3112 0.2099 0.2467 0.064 Uiso 1 1 calc R U
C10 C 0.3802(3) 0.0640(4) 0.3221(3) 0.0631(11) Uani 1 1 d . .
H10 H 0.4356 0.0656 0.3114 0.076 Uiso 1 1 calc R U
C11 C 0.3735(2) -0.0253(3) 0.3770(2) 0.0504(9) Uani 1 1 d . .
C12 C 0.2891(3) -0.0233(4) 0.3885(3) 0.0648(11) Uani 1 1 d . .
H12 H 0.2803 -0.0826 0.4238 0.078 Uiso 1 1 calc R U
C13 C 0.2168(3) 0.0667(3) 0.3477(2) 0.0532(9) Uani 1 1 d . .
H13 H 0.1605 0.0664 0.3571 0.064 Uiso 1 1 calc R U
N2 N 0.70864(17) -0.4691(2) 0.49390(14) 0.0322(5) Uani 1 1 d . .
C14 C 0.6649(2) -0.4293(3) 0.54078(19) 0.0412(7) Uani 1 1 d . .
H14 H 0.6951 -0.4462 0.5958 0.049 Uiso 1 1 calc R U
C15 C 0.5767(2) -0.3642(3) 0.5108(2) 0.0512(9) Uani 1 1 d . .
H15 H 0.5484 -0.3384 0.5454 0.061 Uiso 1 1 calc R U
C16 C 0.5300(2) -0.3371(3) 0.4291(2) 0.0482(8) Uani 1 1 d . .
C17 C 0.5746(3) -0.3801(4) 0.3817(2) 0.0688(12) Uani 1 1 d . .
H17 H 0.5451 -0.3660 0.3263 0.083 Uiso 1 1 calc R U
C18 C 0.6629(3) -0.4442(4) 0.4151(2) 0.0558(10) Uani 1 1 d . .
H18 H 0.6920 -0.4713 0.3813 0.067 Uiso 1 1 calc R U
C19 C 0.4563(3) -0.1199(4) 0.4213(3) 0.0731(13) Uani 1 1 d . .
H19A H 0.5141 -0.0903 0.4150 0.088 Uiso 1 1 calc R U
H19B H 0.4704 -0.1169 0.4783 0.088 Uiso 1 1 calc R U
C20 C 0.4363(3) -0.2574(4) 0.3936(3) 0.0652(11) Uani 1 1 d . .
H20A H 0.4102 -0.2603 0.3352 0.078 Uiso 1 1 calc R U
H20B H 0.3882 -0.2947 0.4103 0.078 Uiso 1 1 calc R U
O1W O 0.2115(3) 0.1295(4) 0.5440(3) 0.1084(12) Uani 1 1 d D .
H1A H 0.170(4) 0.073(6) 0.517(4) 0.163 Uiso 1 1 d D U
H1B H 0.190(5) 0.169(6) 0.573(4) 0.163 Uiso 1 1 d D U
O2W O 0.1157(2) 0.1960(3) 0.11665(15) 0.0475(6) Uani 1 1 d D .
H2A H 0.066(3) 0.208(7) 0.075(2) 0.16(3) Uiso 1 1 d D .
H2B H 0.140(4) 0.122(3) 0.118(4) 0.14(2) Uiso 1 1 d D .
O3W O 0.0885(2) 0.9410(3) 0.43797(16) 0.0605(7) Uani 1 1 d D .
H3A H 0.105(3) 0.863(3) 0.457(3) 0.091 Uiso 1 1 d D U
H3B H 0.0290(17) 0.944(5) 0.404(2) 0.091 Uiso 1 1 d D U

loop_
_atom_site_aniso_label
_atom_site_aniso_U_11
_atom_site_aniso_U_22
_atom_site_aniso_U_33
_atom_site_aniso_U_23
_atom_site_aniso_U_13
_atom_site_aniso_U_12
Zn1 0.02682(17) 0.02274(19) 0.03297(19) 0.00567(12) 0.01382(14) 0.00345(12)
Zn2 0.02491(16) 0.02328(18) 0.01973(16) 0.00009(11) 0.00912(12) -0.00283(11)
C1 0.0281(14) 0.0256(15) 0.0270(14) 0.0045(10) 0.0157(11) 0.0018(10)
C2 0.0307(14) 0.0231(14) 0.0207(13) 0.0023(10) 0.0126(11) 0.0014(10)
C3 0.0294(14) 0.0187(13) 0.0198(12) 0.0013(9) 0.0125(11) -0.0002(10)
C4 0.0325(14) 0.0216(14) 0.0214(13) 0.0017(10) 0.0132(11) 0.0015(11)
C5 0.0432(17) 0.0332(16) 0.0270(15) 0.0048(11) 0.0231(13) 0.0112(13)
C6 0.0339(15) 0.0201(14) 0.0216(13) -0.0009(10) 0.0131(11) 0.0033(11)
C7 0.0283(14) 0.0240(14) 0.0220(13) -0.0006(10) 0.0093(11) -0.0044(11)
C8 0.0311(14) 0.0258(15) 0.0260(14) 0.0060(11) 0.0146(12) 0.0032(11)
O1 0.0512(13) 0.0243(11) 0.0414(12) 0.0078(8) 0.0215(10) 0.0035(9)
O2 0.0524(14) 0.0463(14) 0.0538(15) 0.0156(11) 0.0234(12) 0.0245(11)
O3 0.0332(11) 0.0434(12) 0.0291(10) 0.0114(8) 0.0172(9) 0.0089(9)
O4 0.0316(10) 0.0319(11) 0.0217(9) -0.0054(7) 0.0112(8) -0.0058(8)
O5 0.0386(11) 0.0331(11) 0.0274(10) 0.0112(8) 0.0158(9) 0.0086(9)
O6 0.0373(11) 0.0329(11) 0.0357(11) -0.0065(8) 0.0213(9) -0.0072(8)
O7 0.0755(16) 0.0286(11) 0.0330(11) 0.0021(8) 0.0361(11) -0.0052(10)
O8 0.0592(14) 0.0364(12) 0.0384(12) -0.0028(9) 0.0195(11) -0.0196(10)
N1 0.0307(12) 0.0298(13) 0.0349(13) 0.0032(10) 0.0143(10) 0.0079(10)
C9 0.045(2) 0.061(2) 0.062(2) 0.0214(18) 0.0306(18) 0.0212(17)
C10 0.045(2) 0.067(3) 0.085(3) 0.017(2) 0.035(2) 0.0240(18)
C11 0.0363(18) 0.0383(19) 0.062(2) 0.0014(16) 0.0056(16) 0.0121(14)
C12 0.057(2) 0.058(2) 0.079(3) 0.040(2) 0.027(2) 0.0226(19)
C13 0.046(2) 0.053(2) 0.069(2) 0.0302(18) 0.0319(18) 0.0219(16)
N2 0.0300(12) 0.0339(14) 0.0303(13) 0.0039(10) 0.0101(10) 0.0074(10)
C14 0.0384(17) 0.047(2) 0.0375(17) 0.0062(13) 0.0149(14) 0.0142(14)
C15 0.0435(19) 0.054(2) 0.061(2) 0.0002(17) 0.0263(17) 0.0151(16)
C16 0.0335(17) 0.0394(19) 0.056(2) -0.0014(15) 0.0026(15) 0.0107(14)
C17 0.061(2) 0.091(3) 0.039(2) 0.0098(19) 0.0053(18) 0.042(2)
C18 0.051(2) 0.081(3) 0.0318(18) 0.0102(16) 0.0133(16) 0.0345(19)
C19 0.049(2) 0.047(2) 0.091(3) 0.002(2) -0.004(2) 0.0209(18)
C20 0.0352(19) 0.051(2) 0.086(3) -0.004(2) 0.0011(19) 0.0177(16)
O1W 0.126(3) 0.103(3) 0.111(3) -0.041(2) 0.063(3) -0.009(2)
O2W 0.0539(15) 0.0530(16) 0.0404(14) 0.0033(11) 0.0241(12) 0.0042(12)
O3W 0.0744(19) 0.0435(15) 0.0535(17) 0.0116(12) 0.0160(14) -0.0038(14)

loop_
_atom_type_symbol
_atom_type_description
_atom_type_scat_dispersion_real
_atom_type_scat_dispersion_imag
_atom_type_scat_source
C C 0.0033 0.0016 'International Tables Vol C Tables 4.2.6.8 and 6.1.1.4'
H H 0.0000 0.0000 'International Tables Vol C Tables 4.2.6.8 and 6.1.1.4'
N N 0.0061 0.0033 'International Tables Vol C Tables 4.2.6.8 and 6.1.1.4'
O O 0.0106 0.0060 'International Tables Vol C Tables 4.2.6.8 and 6.1.1.4'
Zn Zn 0.2839 1.4301 'International Tables Vol C Tables 4.2.6.8 and 6.1.1.4'

loop_
_geom_angle_atom_site_label_1
_geom_angle_atom_site_label_2
_geom_angle_atom_site_label_3
_geom_angle
_geom_angle_site_symmetry_1
_geom_angle_site_symmetry_3
_geom_angle_publ_flag
O1 Zn1 O3 112.14(9) . 2_545 y
O1 Zn1 N1 135.49(9) . . y
O3 Zn1 N1 110.47(9) 2_545 . y
O1 Zn1 O6 88.79(8) . . y
O3 Zn1 O6 100.32(7) 2_545 . y
N1 Zn1 O6 95.83(9) . . y
O1 Zn1 O2W 88.84(9) . . y
O3 Zn1 O2W 79.43(8) 2_545 . y
N1 Zn1 O2W 86.74(9) . . y
O6 Zn1 O2W 177.31(9) . . y
O7 Zn2 O5 104.48(8) . . y
O7 Zn2 O4 102.59(8) . . y
O5 Zn2 O4 123.50(8) . . y
O7 Zn2 N2 120.13(10) . 4_465 y
O5 Zn2 N2 109.48(9) . 4_465 y
O4 Zn2 N2 97.77(8) . 4_465 y
C5 C1 C2 113.7(2) . . ?
C5 C1 C4 113.6(2) . . ?
C2 C1 C4 87.75(18) . . ?
C5 C1 H1 113.1 . . ?
C2 C1 H1 113.1 . . ?
C4 C1 H1 113.1 . . ?
C6 C2 C3 119.8(2) . . ?
C6 C2 C1 118.5(2) . . ?
C3 C2 C1 88.96(18) . . ?
C6 C2 H2 109.3 . . ?
C3 C2 H2 109.3 . . ?
C1 C2 H2 109.3 . . ?
C7 C3 C2 118.6(2) . . ?
C7 C3 C4 124.2(2) . . ?
C2 C3 C4 88.98(18) . . ?
C7 C3 H3 107.8 . . ?
C2 C3 H3 107.8 . . ?
C4 C3 H3 107.8 . . ?
C8 C4 C3 115.4(2) 3_575 . ?
C8 C4 C1 112.2(2) 3_575 . ?
C3 C4 C1 88.40(18) . . ?
C8 C4 H4 112.9 3_575 . ?
C3 C4 H4 112.9 . . ?
C1 C4 H4 112.9 . . ?
O2 C5 O1 123.1(3) . . ?
O2 C5 C1 121.0(3) . . ?
O1 C5 C1 115.9(2) . . ?
O3 C6 O4 122.5(2) . 2_545 ?
O3 C6 C2 120.8(2) . . ?
O4 C6 C2 116.7(2) 2_545 . ?
O6 C7 O5 121.7(2) 2 . ?
O6 C7 C3 118.2(2) 2 . ?
O5 C7 C3 120.1(2) . . ?
O8 C8 O7 124.0(2) . . ?
O8 C8 C4 121.5(2) . 3_575 ?
O7 C8 C4 114.4(2) . 3_575 ?
C5 O1 Zn1 112.93(18) . . ?
C6 O3 Zn1 137.95(17) . 2 ?
C6 O4 Zn2 116.27(17) 2 . ?
C7 O5 Zn2 110.21(17) . . ?
C7 O6 Zn1 135.07(17) 2_545 . ?
C8 O7 Zn2 120.86(18) . . ?
C13 N1 C9 117.0(3) . . ?
C13 N1 Zn1 120.4(2) . . ?
C9 N1 Zn1 122.6(2) . . ?
N1 C9 C10 122.7(3) . . ?
N1 C9 H9 118.6 . . ?
C10 C9 H9 118.6 . . ?
C9 C10 C11 120.2(3) . . ?
C9 C10 H10 119.9 . . ?
C11 C10 H10 119.9 . . ?
C12 C11 C10 116.5(3) . . ?
C12 C11 C19 122.6(4) . . ?
C10 C11 C19 120.9(4) . . ?
C11 C12 C13 120.2(3) . . ?
C11 C12 H12 119.9 . . ?
C13 C12 H12 119.9 . . ?
N1 C13 C12 123.4(3) . . ?
N1 C13 H13 118.3 . . ?
C12 C13 H13 118.3 . . ?
C14 N2 C18 117.2(3) . . ?
C14 N2 Zn2 118.74(19) . 4_666 ?
C18 N2 Zn2 123.9(2) . 4_666 ?
N2 C14 C15 122.5(3) . . ?
N2 C14 H14 118.7 . . ?
C15 C14 H14 118.7 . . ?
C14 C15 C16 120.1(3) . . ?
C14 C15 H15 119.9 . . ?
C16 C15 H15 119.9 . . ?
C17 C16 C15 116.7(3) . . ?
C17 C16 C20 120.9(3) . . ?
C15 C16 C20 122.3(3) . . ?
C16 C17 C18 120.6(3) . . ?
C16 C17 H17 119.7 . . ?
C18 C17 H17 119.7 . . ?
N2 C18 C17 122.8(3) . . ?
N2 C18 H18 118.6 . . ?
C17 C18 H18 118.6 . . ?
C20 C19 C11 114.4(3) . . ?
C20 C19 H19A 108.7 . . ?
C11 C19 H19A 108.7 . . ?
C20 C19 H19B 108.7 . . ?
C11 C19 H19B 108.7 . . ?
H19A C19 H19B 107.6 . . ?
C19 C20 C16 109.8(3) . . ?
C19 C20 H20A 109.7 . . ?
C16 C20 H20A 109.7 . . ?
C19 C20 H20B 109.7 . . ?
C16 C20 H20B 109.7 . . ?
H20A C20 H20B 108.2 . . ?
H1A O1W H1B 108(7) . . ?
Zn1 O2W H2A 117(5) . . ?
Zn1 O2W H2B 117(4) . . ?
H2A O2W H2B 113(6) . . ?
H3A O3W H3B 112(4) . . ?

loop_
_geom_bond_atom_site_label_1
_geom_bond_atom_site_label_2
_geom_bond_distance
_geom_bond_site_symmetry_2
_geom_bond_publ_flag
Zn1 O1 1.9631(19) . y
Zn1 O3 1.9967(19) 2_545 y
Zn1 N1 2.025(2) . y
Zn1 O6 2.0902(18) . y
Zn1 O2W 2.358(2) . y
Zn2 O7 1.9505(19) . y
Zn2 O5 1.9770(19) . y
Zn2 O4 1.9891(17) . y
Zn2 N2 2.035(2) 4_465 y
C1 C5 1.514(4) . ?
C1 C2 1.560(3) . ?
C1 C4 1.572(3) . ?
C1 H1 0.9800 . ?
C2 C6 1.499(3) . ?
C2 C3 1.547(3) . ?
C2 H2 0.9800 . ?
C3 C7 1.497(4) . ?
C3 C4 1.551(3) . ?
C3 H3 0.9800 . ?
C4 C8 1.514(3) 3_575 ?
C4 H4 0.9800 . ?
C5 O2 1.228(3) . y
C5 O1 1.291(4) . y
C6 O3 1.261(3) . y
C6 O4 1.262(3) 2_545 y
C7 O6 1.254(3) 2 y
C7 O5 1.263(3) . y
C8 O8 1.233(3) . y
C8 O7 1.283(3) . y
C8 C4 1.514(3) 3_575 ?
O3 Zn1 1.9967(19) 2 ?
O4 C6 1.262(3) 2 ?
O6 C7 1.254(3) 2_545 ?
N1 C13 1.321(4) . ?
N1 C9 1.335(4) . ?
C9 C10 1.377(5) . ?
C9 H9 0.9300 . ?
C10 C11 1.384(5) . ?
C10 H10 0.9300 . ?
C11 C12 1.367(5) . ?
C11 C19 1.515(4) . ?
C12 C13 1.379(5) . ?
C12 H12 0.9300 . ?
C13 H13 0.9300 . ?
N2 C14 1.336(4) . ?
N2 C18 1.336(4) . ?
N2 Zn2 2.035(2) 4_666 ?
C14 C15 1.378(4) . ?
C14 H14 0.9300 . ?
C15 C16 1.386(5) . ?
C15 H15 0.9300 . ?
C16 C17 1.364(5) . ?
C16 C20 1.519(4) . ?
C17 C18 1.375(5) . ?
C17 H17 0.9300 . ?
C18 H18 0.9300 . ?
C19 C20 1.473(5) . ?
C19 H19A 0.9700 . ?
C19 H19B 0.9700 . ?
C20 H20A 0.9700 . ?
C20 H20B 0.9700 . ?
O1W H1A 0.84(2) . ?
O1W H1B 0.84(2) . ?
O2W H2A 0.83(2) . ?
O2W H2B 0.84(2) . ?
O3W H3A 0.861(19) . ?
O3W H3B 0.854(19) . ?

loop_
_geom_hbond_atom_site_label_D
_geom_hbond_atom_site_label_H
_geom_hbond_atom_site_label_A
_geom_hbond_distance_DH
_geom_hbond_distance_HA
_geom_hbond_distance_DA
_geom_hbond_angle_DHA
_geom_hbond_site_symmetry_A
O1W H1B O2W 0.84(2) 2.11(3) 2.921(4) 163(7) 4_566
O2W H2B O8 0.84(2) 2.11(2) 2.922(4) 165(6) 3_565
O3W H3A O7 0.861(19) 1.95(2) 2.792(3) 167(4) 2_545
O3W H3B O1 0.854(19) 2.01(2) 2.848(4) 169(5) 2

loop_
_geom_torsion_atom_site_label_1
_geom_torsion_atom_site_label_2
_geom_torsion_atom_site_label_3
_geom_torsion_atom_site_label_4
_geom_torsion
_geom_torsion_site_symmetry_1
_geom_torsion_site_symmetry_4
_geom_torsion_publ_flag
C5 C1 C2 C6 27.1(3) . . ?
C4 C1 C2 C6 141.9(2) . . ?
C5 C1 C2 C3 -96.6(2) . . ?
C4 C1 C2 C3 18.17(18) . . ?
C6 C2 C3 C7 90.0(3) . . ?
C1 C2 C3 C7 -147.4(2) . . ?
C6 C2 C3 C4 -141.0(2) . . ?
C1 C2 C3 C4 -18.42(18) . . ?
C7 C3 C4 C8 28.8(3) . 3_575 ?
C2 C3 C4 C8 -95.6(2) . 3_575 ?
C7 C3 C4 C1 142.7(2) . . ?
C2 C3 C4 C1 18.27(19) . . ?
C5 C1 C4 C8 -146.3(2) . 3_575 ?
C2 C1 C4 C8 98.7(2) . 3_575 ?
C5 C1 C4 C3 96.9(2) . . ?
C2 C1 C4 C3 -18.13(18) . . ?
C2 C1 C5 O2 -122.0(3) . . ?
C4 C1 C5 O2 139.7(3) . . ?
C2 C1 C5 O1 56.7(3) . . ?
C4 C1 C5 O1 -41.6(3) . . ?
C3 C2 C6 O3 -28.8(4) . . ?
C1 C2 C6 O3 -135.4(3) . . ?
C3 C2 C6 O4 151.8(2) . 2_545 ?
C1 C2 C6 O4 45.1(3) . 2_545 ?
C2 C3 C7 O6 -67.2(3) . 2 ?
C4 C3 C7 O6 -177.4(2) . 2 ?
C2 C3 C7 O5 114.2(3) . . ?
C4 C3 C7 O5 4.1(4) . . ?
O2 C5 O1 Zn1 11.3(3) . . ?
C1 C5 O1 Zn1 -167.38(17) . . ?
O4 C6 O3 Zn1 151.1(2) 2_545 2 ?
C2 C6 O3 Zn1 -28.4(4) . 2 ?
O6 C7 O5 Zn2 3.1(3) 2 . ?
C3 C7 O5 Zn2 -178.40(18) . . ?
O8 C8 O7 Zn2 1.1(4) . . ?
C4 C8 O7 Zn2 179.26(17) 3_575 . ?
C13 N1 C9 C10 -0.6(5) . . ?
Zn1 N1 C9 C10 -178.4(3) . . ?
N1 C9 C10 C11 -0.1(6) . . ?
C9 C10 C11 C12 1.1(6) . . ?
C9 C10 C11 C19 -179.1(4) . . ?
C10 C11 C12 C13 -1.4(6) . . ?
C19 C11 C12 C13 178.8(4) . . ?
C9 N1 C13 C12 0.3(6) . . ?
Zn1 N1 C13 C12 178.1(3) . . ?
C11 C12 C13 N1 0.7(7) . . ?
C18 N2 C14 C15 -0.5(5) . . ?
Zn2 N2 C14 C15 174.8(3) 4_666 . ?
N2 C14 C15 C16 -0.3(5) . . ?
C14 C15 C16 C17 1.3(5) . . ?
C14 C15 C16 C20 -175.6(3) . . ?
C15 C16 C17 C18 -1.6(6) . . ?
C20 C16 C17 C18 175.4(4) . . ?
C14 N2 C18 C17 0.2(6) . . ?
Zn2 N2 C18 C17 -174.9(3) 4_666 . ?
C16 C17 C18 N2 0.9(7) . . ?
C12 C11 C19 C20 72.8(6) . . ?
C10 C11 C19 C20 -107.0(5) . . ?
C11 C19 C20 C16 168.3(4) . . y
C17 C16 C20 C19 -109.0(5) . . ?
C15 C16 C20 C19 67.8(5) . . ?

loop_
_publcif_info_exptl_table_extra_item
sin_theta_over_lambda_max
